data_4034685
loop_
_publ_author_name
'Manoharan, Ramasamy'
'Logeswaran, Ravichandran'
'Jeganmohan, Masilamani'

_publ_section_title
;
 Ru(II)- or Rh(III)-Catalyzed Difunctionalization of Alkenes by Tandem
 Cyclization of N-Aryl Acrylamides with Alkenes.
;
_journal_name_full 'The Journal of organic chemistry'
_journal_paper_doi 10.1021/acs.joc.9b02527
_journal_year 2019
_chemical_formula_sum 'C23 H22 N2 O3'
_chemical_formula_weight 374.42
_space_group_crystal_system orthorhombic
_space_group_IT_number 29
_space_group_name_Hall 'P 2c -2ac'
_space_group_name_H-M_alt 'P c a 21'
_atom_sites_solution_hydrogens geom
_audit_creation_method SHELXL-2014/7
_cell_angle_alpha 90
_cell_angle_beta 90
_cell_angle_gamma 90
_cell_formula_units_Z 4
_cell_length_a 8.9275(5)
_cell_length_b 10.3757(7)
_cell_length_c 21.3167(13)
_cell_measurement_reflns_used 1963
_cell_measurement_temperature 296(2)
_cell_measurement_theta_max 21.13
_cell_measurement_theta_min 2.74
_cell_volume 1974.5(2)
_computing_cell_refinement 'Bruker SAINT'
_computing_data_collection 'Bruker APEX2'
_computing_data_reduction 'Bruker SAINT'
_computing_molecular_graphics 'Bruker SHELXTL'
_computing_publication_material 'Bruker SHELXTL'
_computing_structure_refinement 'SHELXL-2014/7 (Sheldrick, 2014)'
_computing_structure_solution 'SHELXS-97 (Sheldrick 2008)'
_diffrn_ambient_temperature 296(2)
_diffrn_measured_fraction_theta_full 0.999
_diffrn_measured_fraction_theta_max 0.999
_diffrn_measurement_device_type 'Bruker APEX-II CCD'
_diffrn_measurement_method '\f and \w scans'
_diffrn_radiation_type MoK\a
_diffrn_radiation_wavelength 0.71073
_diffrn_reflns_av_R_equivalents 0.0269
_diffrn_reflns_av_unetI/netI 0.0457
_diffrn_reflns_Laue_measured_fraction_full 0.999
_diffrn_reflns_Laue_measured_fraction_max 0.999
_diffrn_reflns_limit_h_max 6
_diffrn_reflns_limit_h_min -10
_diffrn_reflns_limit_k_max 12
_diffrn_reflns_limit_k_min -12
_diffrn_reflns_limit_l_max 25
_diffrn_reflns_limit_l_min -24
_diffrn_reflns_number 6062
_diffrn_reflns_point_group_measured_fraction_full 0.881
_diffrn_reflns_point_group_measured_fraction_max 0.881
_diffrn_reflns_theta_full 24.994
_diffrn_reflns_theta_max 24.994
_diffrn_reflns_theta_min 1.911
_exptl_absorpt_coefficient_mu 0.084
_exptl_absorpt_correction_T_max 0.992
_exptl_absorpt_correction_T_min 0.977
_exptl_absorpt_correction_type multi-scan
_exptl_absorpt_process_details 'SADABS V2014/5(Bruker AXS.Inc)'
_exptl_crystal_colour colourless
_exptl_crystal_density_diffrn 1.260
_exptl_crystal_description Rectangular
_exptl_crystal_F_000 792
_exptl_crystal_size_max 0.280
_exptl_crystal_size_mid 0.220
_exptl_crystal_size_min 0.100
_refine_diff_density_max 0.164
_refine_diff_density_min -0.174
_refine_diff_density_rms 0.032
_refine_ls_abs_structure_details
; 
 Flack x determined using 751 quotients [(I+)-(I-)]/[(I+)+(I-)] 
 (Parsons, Flack and Wagner, Acta Cryst. B69 (2013) 249-259). 
;
_refine_ls_abs_structure_Flack -1.5(9)
_refine_ls_extinction_coef 0.0094(13)
_refine_ls_extinction_expression Fc^*^=kFc[1+0.001xFc^2^\l^3^/sin(2\q)]^-1/4^
_refine_ls_extinction_method 'SHELXL-2014/7 (Sheldrick 2014'
_refine_ls_goodness_of_fit_ref 1.020
_refine_ls_hydrogen_treatment constr
_refine_ls_matrix_type full
_refine_ls_number_parameters 257
_refine_ls_number_reflns 3066
_refine_ls_number_restraints 1
_refine_ls_restrained_S_all 1.020
_refine_ls_R_factor_all 0.0719
_refine_ls_R_factor_gt 0.0440
_refine_ls_shift/su_max 0.000
_refine_ls_shift/su_mean 0.000
_refine_ls_structure_factor_coef Fsqd
_refine_ls_weighting_details 'w=1/[\s^2^(Fo^2^)+(0.0360P)^2^+0.3086P] where P=(Fo^2^+2Fc^2^)/3'
_refine_ls_weighting_scheme calc
_refine_ls_wR_factor_gt 0.0837
_refine_ls_wR_factor_ref 0.0975
_reflns_Friedel_coverage 0.709
_reflns_Friedel_fraction_full 0.755
_reflns_Friedel_fraction_max 0.755
_reflns_number_gt 2248
_reflns_number_total 3066
_reflns_threshold_expression 'I > 2\s(I)'
_cod_data_source_file jo9b02527_si_003.cif
_cod_data_source_block 4272
_cod_database_code 4034685
_shelx_shelxl_version_number 2014/7
_shelx_space_group_comment
; 
The symmetry employed for this shelxl refinement is uniquely defined 
by the following loop, which should always be used as a source of 
symmetry information in preference to the above space-group names. 
They are only intended as comments. 
;
_shelx_estimated_absorpt_t_min 0.977
_shelx_estimated_absorpt_t_max 0.992

loop_
_space_group_symop_operation_xyz
'x, y, z'
'-x, -y, z+1/2'
'x+1/2, -y, z'
'-x+1/2, y, z+1/2'

loop_
_atom_site_label
_atom_site_type_symbol
_atom_site_fract_x
_atom_site_fract_y
_atom_site_fract_z
_atom_site_U_iso_or_equiv
_atom_site_adp_type
_atom_site_occupancy
_atom_site_site_symmetry_order
_atom_site_calc_flag
_atom_site_refinement_flags_posn
_atom_site_refinement_flags_adp
C1 C 0.2297(7) 0.9490(5) 0.3060(2) 0.0805(16) Uani 1 1 d . .
H1 H 0.2933 1.0077 0.2866 0.097 Uiso 1 1 calc R U
C2 C 0.1237(11) 0.9917(8) 0.3490(3) 0.121(3) Uani 1 1 d . .
H2 H 0.1154 1.0792 0.3578 0.146 Uiso 1 1 calc R U
C3 C 0.0310(9) 0.9049(11) 0.3786(3) 0.127(3) Uani 1 1 d . .
H3 H -0.0379 0.9332 0.4083 0.152 Uiso 1 1 calc R U
C4 C 0.0407(7) 0.7786(9) 0.3644(3) 0.104(2) Uani 1 1 d . .
H4 H -0.0239 0.7203 0.3836 0.124 Uiso 1 1 calc R U
C5 C 0.1441(6) 0.7353(5) 0.3223(2) 0.0725(15) Uani 1 1 d . .
H5 H 0.1500 0.6476 0.3136 0.087 Uiso 1 1 calc R U
C6 C 0.2403(5) 0.8195(4) 0.29235(18) 0.0505(11) Uani 1 1 d . .
C7 C 0.3599(5) 0.7746(4) 0.24811(19) 0.0559(12) Uani 1 1 d . .
H7A H 0.3735 0.8393 0.2157 0.067 Uiso 1 1 calc R U
H7B H 0.4535 0.7674 0.2710 0.067 Uiso 1 1 calc R U
C8 C 0.3924(5) 0.5366(5) 0.2350(2) 0.0584(12) Uani 1 1 d . .
C9 C 0.3296(5) 0.4312(4) 0.1945(2) 0.0503(11) Uani 1 1 d . .
H9A H 0.4090 0.3847 0.1732 0.060 Uiso 1 1 calc R U
H9B H 0.2713 0.3708 0.2192 0.060 Uiso 1 1 calc R U
C10 C 0.2329(4) 0.5013(4) 0.14883(18) 0.0405(9) Uani 1 1 d . .
C11 C 0.2309(5) 0.6382(4) 0.16827(17) 0.0410(10) Uani 1 1 d . .
C12 C 0.1640(4) 0.4655(4) 0.09651(18) 0.0426(10) Uani 1 1 d . .
H12 H 0.1098 0.5296 0.0762 0.051 Uiso 1 1 calc R U
C13 C 0.1617(4) 0.3346(4) 0.06556(18) 0.0408(10) Uani 1 1 d . .
C14 C 0.2032(5) 0.2261(4) 0.11022(19) 0.0475(11) Uani 1 1 d . .
C15 C 0.3856(4) 0.2285(4) 0.03499(19) 0.0410(10) Uani 1 1 d . .
C16 C 0.5120(5) 0.2007(4) -0.0003(2) 0.0550(12) Uani 1 1 d . .
C17 C 0.5303(6) 0.2737(6) -0.0542(2) 0.0718(15) Uani 1 1 d . .
H17 H 0.6135 0.2577 -0.0793 0.086 Uiso 1 1 calc R U
C18 C 0.4327(7) 0.3682(5) -0.0725(2) 0.0746(16) Uani 1 1 d . .
H18 H 0.4503 0.4141 -0.1092 0.090 Uiso 1 1 calc R U
C19 C 0.3075(5) 0.3955(4) -0.03632(18) 0.0581(13) Uani 1 1 d . .
H19 H 0.2402 0.4595 -0.0481 0.070 Uiso 1 1 calc R U
C20 C 0.2861(5) 0.3248(4) 0.01749(16) 0.0420(10) Uani 1 1 d . .
C21 C 0.3979(6) 0.0632(4) 0.1260(2) 0.0699(15) Uani 1 1 d . .
H21A H 0.4920 0.0894 0.1437 0.105 Uiso 1 1 calc R U
H21B H 0.4136 -0.0085 0.0983 0.105 Uiso 1 1 calc R U
H21C H 0.3309 0.0382 0.1591 0.105 Uiso 1 1 calc R U
C22 C 0.6293(5) 0.0993(5) 0.0160(3) 0.0850(18) Uani 1 1 d . .
H22A H 0.7055 0.0983 -0.0157 0.127 Uiso 1 1 calc R U
H22B H 0.5826 0.0161 0.0183 0.127 Uiso 1 1 calc R U
H22C H 0.6737 0.1198 0.0558 0.127 Uiso 1 1 calc R U
C23 C 0.0069(5) 0.3074(4) 0.0377(2) 0.0629(12) Uani 1 1 d . .
H23A H -0.0199 0.3754 0.0093 0.094 Uiso 1 1 calc R U
H23B H -0.0657 0.3027 0.0709 0.094 Uiso 1 1 calc R U
H23C H 0.0091 0.2269 0.0155 0.094 Uiso 1 1 calc R U
N1 N 0.3276(4) 0.6509(3) 0.21821(14) 0.0451(9) Uani 1 1 d . .
N2 N 0.3329(4) 0.1704(3) 0.09098(15) 0.0455(9) Uani 1 1 d . .
O1 O 0.4862(5) 0.5272(4) 0.27573(18) 0.0983(14) Uani 1 1 d . .
O2 O 0.1617(3) 0.7273(3) 0.14560(14) 0.0603(9) Uani 1 1 d . .
O3 O 0.1306(4) 0.1926(3) 0.15592(15) 0.0686(9) Uani 1 1 d . .

loop_
_atom_site_aniso_label
_atom_site_aniso_U_11
_atom_site_aniso_U_22
_atom_site_aniso_U_33
_atom_site_aniso_U_23
_atom_site_aniso_U_13
_atom_site_aniso_U_12
C1 0.106(5) 0.066(4) 0.070(3) -0.014(3) 0.006(3) 0.025(3)
C2 0.173(8) 0.105(6) 0.087(4) -0.028(4) 0.009(5) 0.074(6)
C3 0.121(6) 0.189(9) 0.071(5) -0.017(6) 0.026(4) 0.064(7)
C4 0.091(5) 0.157(7) 0.063(4) -0.010(4) 0.021(3) 0.005(5)
C5 0.073(4) 0.089(4) 0.056(3) -0.018(3) 0.012(3) -0.004(3)
C6 0.051(3) 0.059(3) 0.041(2) -0.012(2) -0.004(2) 0.005(2)
C7 0.057(3) 0.052(3) 0.058(3) -0.013(2) 0.000(2) -0.003(2)
C8 0.060(3) 0.059(3) 0.056(3) -0.010(2) -0.017(3) 0.012(2)
C9 0.053(3) 0.044(3) 0.054(2) -0.005(2) -0.006(2) 0.010(2)
C10 0.039(2) 0.043(2) 0.040(2) -0.002(2) 0.002(2) 0.0044(18)
C11 0.042(2) 0.043(3) 0.039(2) -0.0021(19) 0.004(2) 0.0036(19)
C12 0.046(2) 0.041(2) 0.041(2) 0.0014(19) 0.001(2) 0.0065(19)
C13 0.039(2) 0.040(3) 0.043(2) -0.0075(19) 0.000(2) 0.0009(19)
C14 0.050(3) 0.043(3) 0.050(3) -0.002(2) 0.005(2) -0.010(2)
C15 0.039(2) 0.038(2) 0.046(2) -0.015(2) 0.001(2) -0.0042(18)
C16 0.047(3) 0.057(3) 0.061(3) -0.025(2) 0.004(2) -0.004(2)
C17 0.063(3) 0.085(4) 0.067(3) -0.028(3) 0.022(3) -0.019(3)
C18 0.103(5) 0.076(4) 0.045(3) -0.005(3) 0.021(3) -0.021(3)
C19 0.079(4) 0.056(3) 0.039(2) 0.000(2) 0.000(3) -0.004(2)
C20 0.049(2) 0.041(2) 0.036(2) -0.0082(19) -0.002(2) -0.003(2)
C21 0.073(4) 0.048(3) 0.088(3) 0.016(3) -0.010(3) 0.004(2)
C22 0.057(3) 0.094(4) 0.104(4) -0.039(4) 0.001(3) 0.022(3)
C23 0.050(3) 0.069(3) 0.069(3) -0.017(3) -0.005(2) 0.002(2)
N1 0.046(2) 0.045(2) 0.0435(19) -0.0127(16) -0.0026(18) 0.0046(17)
N2 0.047(2) 0.036(2) 0.053(2) 0.0009(17) -0.0011(17) 0.0005(17)
O1 0.110(3) 0.093(3) 0.091(2) -0.019(2) -0.056(3) 0.026(2)
O2 0.078(2) 0.0458(19) 0.0575(18) -0.0024(16) -0.0124(18) 0.0132(16)
O3 0.078(2) 0.063(2) 0.0648(19) 0.0064(18) 0.0234(19) -0.0144(18)

loop_
_atom_type_symbol
_atom_type_description
_atom_type_scat_dispersion_real
_atom_type_scat_dispersion_imag
_atom_type_scat_source
C C 0.0033 0.0016 'International Tables Vol C Tables 4.2.6.8 and 6.1.1.4'
H H 0.0000 0.0000 'International Tables Vol C Tables 4.2.6.8 and 6.1.1.4'
N N 0.0061 0.0033 'International Tables Vol C Tables 4.2.6.8 and 6.1.1.4'
O O 0.0106 0.0060 'International Tables Vol C Tables 4.2.6.8 and 6.1.1.4'

loop_
_geom_angle_atom_site_label_1
_geom_angle_atom_site_label_2
_geom_angle_atom_site_label_3
_geom_angle
C6 C1 C2 119.8(6)
C6 C1 H1 120.1
C2 C1 H1 120.1
C3 C2 C1 120.2(7)
C3 C2 H2 119.9
C1 C2 H2 119.9
C4 C3 C2 119.7(7)
C4 C3 H3 120.2
C2 C3 H3 120.2
C3 C4 C5 120.8(7)
C3 C4 H4 119.6
C5 C4 H4 119.6
C4 C5 C6 121.1(6)
C4 C5 H5 119.5
C6 C5 H5 119.5
C1 C6 C5 118.4(5)
C1 C6 C7 119.0(5)
C5 C6 C7 122.5(4)
N1 C7 C6 114.0(4)
N1 C7 H7A 108.8
C6 C7 H7A 108.8
N1 C7 H7B 108.8
C6 C7 H7B 108.8
H7A C7 H7B 107.7
O1 C8 N1 123.4(4)
O1 C8 C9 127.7(4)
N1 C8 C9 108.9(4)
C10 C9 C8 103.7(3)
C10 C9 H9A 111.0
C8 C9 H9A 111.0
C10 C9 H9B 111.0
C8 C9 H9B 111.0
H9A C9 H9B 109.0
C12 C10 C11 119.9(4)
C12 C10 C9 133.0(4)
C11 C10 C9 107.0(3)
O2 C11 N1 123.7(4)
O2 C11 C10 128.8(4)
N1 C11 C10 107.5(3)
C10 C12 C13 128.7(4)
C10 C12 H12 115.6
C13 C12 H12 115.6
C12 C13 C20 110.2(3)
C12 C13 C14 112.9(3)
C20 C13 C14 101.3(3)
C12 C13 C23 110.4(3)
C20 C13 C23 112.8(3)
C14 C13 C23 109.0(3)
O3 C14 N2 125.0(4)
O3 C14 C13 125.5(4)
N2 C14 C13 109.5(3)
C16 C15 C20 121.6(4)
C16 C15 N2 129.7(4)
C20 C15 N2 108.7(3)
C15 C16 C17 115.6(4)
C15 C16 C22 125.3(4)
C17 C16 C22 119.0(5)
C18 C17 C16 123.5(5)
C18 C17 H17 118.2
C16 C17 H17 118.2
C17 C18 C19 120.1(5)
C17 C18 H18 120.0
C19 C18 H18 120.0
C20 C19 C18 117.8(5)
C20 C19 H19 121.1
C18 C19 H19 121.1
C19 C20 C15 121.3(4)
C19 C20 C13 129.1(4)
C15 C20 C13 109.6(3)
N2 C21 H21A 109.5
N2 C21 H21B 109.5
H21A C21 H21B 109.5
N2 C21 H21C 109.5
H21A C21 H21C 109.5
H21B C21 H21C 109.5
C16 C22 H22A 109.5
C16 C22 H22B 109.5
H22A C22 H22B 109.5
C16 C22 H22C 109.5
H22A C22 H22C 109.5
H22B C22 H22C 109.5
C13 C23 H23A 109.5
C13 C23 H23B 109.5
H23A C23 H23B 109.5
C13 C23 H23C 109.5
H23A C23 H23C 109.5
H23B C23 H23C 109.5
C8 N1 C11 112.6(3)
C8 N1 C7 124.3(3)
C11 N1 C7 123.0(3)
C14 N2 C15 110.9(3)
C14 N2 C21 120.6(3)
C15 N2 C21 128.5(4)

loop_
_geom_bond_atom_site_label_1
_geom_bond_atom_site_label_2
_geom_bond_distance
C1 C6 1.378(6)
C1 C2 1.390(9)
C1 H1 0.9300
C2 C3 1.376(11)
C2 H2 0.9300
C3 C4 1.347(10)
C3 H3 0.9300
C4 C5 1.364(8)
C4 H4 0.9300
C5 C6 1.381(6)
C5 H5 0.9300
C6 C7 1.499(6)
C7 N1 1.462(5)
C7 H7A 0.9700
C7 H7B 0.9700
C8 O1 1.210(5)
C8 N1 1.367(5)
C8 C9 1.501(6)
C9 C10 1.491(5)
C9 H9A 0.9700
C9 H9B 0.9700
C10 C12 1.327(5)
C10 C11 1.480(5)
C11 O2 1.212(4)
C11 N1 1.377(5)
C12 C13 1.510(5)
C12 H12 0.9300
C13 C20 1.515(5)
C13 C14 1.520(5)
C13 C23 1.530(5)
C14 O3 1.220(5)
C14 N2 1.358(5)
C15 C16 1.386(5)
C15 C20 1.388(5)
C15 N2 1.417(5)
C16 C17 1.386(7)
C16 C22 1.525(6)
C17 C18 1.368(7)
C17 H17 0.9300
C18 C19 1.387(6)
C18 H18 0.9300
C19 C20 1.375(5)
C19 H19 0.9300
C21 N2 1.460(5)
C21 H21A 0.9600
C21 H21B 0.9600
C21 H21C 0.9600
C22 H22A 0.9600
C22 H22B 0.9600
C22 H22C 0.9600
C23 H23A 0.9600
C23 H23B 0.9600
C23 H23C 0.9600

loop_
_geom_torsion_atom_site_label_1
_geom_torsion_atom_site_label_2
_geom_torsion_atom_site_label_3
_geom_torsion_atom_site_label_4
_geom_torsion
C6 C1 C2 C3 1.0(10)
C1 C2 C3 C4 -1.9(12)
C2 C3 C4 C5 1.8(12)
C3 C4 C5 C6 -0.9(10)
C2 C1 C6 C5 -0.1(8)
C2 C1 C6 C7 -177.2(5)
C4 C5 C6 C1 0.1(7)
C4 C5 C6 C7 177.1(5)
C1 C6 C7 N1 -157.4(4)
C5 C6 C7 N1 25.6(6)
O1 C8 C9 C10 -173.8(5)
N1 C8 C9 C10 5.3(5)
C8 C9 C10 C12 169.3(4)
C8 C9 C10 C11 -5.7(4)
C12 C10 C11 O2 7.3(6)
C9 C10 C11 O2 -176.9(4)
C12 C10 C11 N1 -171.4(3)
C9 C10 C11 N1 4.4(4)
C11 C10 C12 C13 174.9(4)
C9 C10 C12 C13 0.4(7)
C10 C12 C13 C20 -92.4(5)
C10 C12 C13 C14 20.0(6)
C10 C12 C13 C23 142.3(4)
C12 C13 C14 O3 65.4(5)
C20 C13 C14 O3 -176.7(4)
C23 C13 C14 O3 -57.6(5)
C12 C13 C14 N2 -115.5(4)
C20 C13 C14 N2 2.4(4)
C23 C13 C14 N2 121.5(3)
C20 C15 C16 C17 -1.0(6)
N2 C15 C16 C17 178.4(4)
C20 C15 C16 C22 178.3(4)
N2 C15 C16 C22 -2.3(7)
C15 C16 C17 C18 0.4(7)
C22 C16 C17 C18 -179.0(5)
C16 C17 C18 C19 0.2(8)
C17 C18 C19 C20 -0.1(7)
C18 C19 C20 C15 -0.5(6)
C18 C19 C20 C13 179.4(4)
C16 C15 C20 C19 1.1(6)
N2 C15 C20 C19 -178.4(3)
C16 C15 C20 C13 -178.8(3)
N2 C15 C20 C13 1.7(4)
C12 C13 C20 C19 -62.6(5)
C14 C13 C20 C19 177.6(4)
C23 C13 C20 C19 61.2(6)
C12 C13 C20 C15 117.3(4)
C14 C13 C20 C15 -2.4(4)
C23 C13 C20 C15 -118.8(4)
O1 C8 N1 C11 176.3(4)
C9 C8 N1 C11 -2.8(5)
O1 C8 N1 C7 -1.7(7)
C9 C8 N1 C7 179.2(3)
O2 C11 N1 C8 -179.8(4)
C10 C11 N1 C8 -1.0(4)
O2 C11 N1 C7 -1.7(6)
C10 C11 N1 C7 177.1(3)
C6 C7 N1 C8 -103.6(5)
C6 C7 N1 C11 78.6(5)
O3 C14 N2 C15 177.6(4)
C13 C14 N2 C15 -1.5(4)
O3 C14 N2 C21 -1.0(6)
C13 C14 N2 C21 179.9(3)
C16 C15 N2 C14 -179.5(4)
C20 C15 N2 C14 -0.1(4)
C16 C15 N2 C21 -1.1(6)
C20 C15 N2 C21 178.3(4)
